data_4504008
loop_
_publ_author_name
'Matsumoto, Akikazu'
'Furukawa, Daisuke'
'Mori, Yutaka'
'Tanaka, Toshihiro'
'Oka, Kunio'

_publ_section_title
;
 Change in Crystal Structure and Polymerization Reactivity for the
 Solid-State Polymerization of Muconic Esters
;
_journal_issue 6
_journal_name_full 'Crystal Growth &amp; Design'
_journal_page_first 1078
_journal_paper_doi 10.1021/cg0606444
_journal_volume 7
_journal_year 2007
_chemical_formula_moiety 'C22 H18 O8 '
_chemical_formula_sum 'C22 H18 O8'
_chemical_formula_weight 410.36
_chemical_name_systematic
; 
 ? 
;
_space_group_IT_number 14
_symmetry_cell_setting monoclinic
_symmetry_space_group_name_Hall '-P 2yab'
_symmetry_space_group_name_H-M 'P 1 21/a 1'
_atom_sites_solution_hydrogens geom
_atom_sites_solution_primary direct
_atom_sites_solution_secondary difmap
_audit_creation_method SHELXL-97
_cell_angle_alpha 90.00
_cell_angle_beta 102.397(7)
_cell_angle_gamma 90.00
_cell_formula_units_Z 2
_cell_length_a 11.540(2)
_cell_length_b 4.4318(7)
_cell_length_c 18.858(4)
_cell_measurement_reflns_used 3415
_cell_measurement_temperature 296(2)
_cell_measurement_theta_max 27.3
_cell_measurement_theta_min 4.3
_cell_volume 942.0(3)
_computing_cell_refinement PROCESS-AUTO
_computing_data_collection PROCESS-AUTO
_computing_data_reduction CrystalStructure
_computing_publication_material 'CrystalStructure 3.8'
_computing_structure_refinement 'SHELXL-97 (Sheldrick, 1997)'
_computing_structure_solution SIR92
_diffrn_ambient_temperature 296(2)
_diffrn_detector_area_resol_mean 10.00
_diffrn_measured_fraction_theta_full 0.999
_diffrn_measured_fraction_theta_max 0.999
_diffrn_measurement_device_type 'Rigaku RAXIS-RAPID'
_diffrn_measurement_method \w
_diffrn_radiation_monochromator graphite
_diffrn_radiation_source 'fine-focus sealed tube'
_diffrn_radiation_type MoK\a
_diffrn_radiation_wavelength 0.71075
_diffrn_reflns_av_R_equivalents 0.0560
_diffrn_reflns_av_sigmaI/netI 0.0528
_diffrn_reflns_limit_h_max 14
_diffrn_reflns_limit_h_min -14
_diffrn_reflns_limit_k_max 5
_diffrn_reflns_limit_k_min -5
_diffrn_reflns_limit_l_max 24
_diffrn_reflns_limit_l_min -24
_diffrn_reflns_number 8628
_diffrn_reflns_theta_full 27.48
_diffrn_reflns_theta_max 27.48
_diffrn_reflns_theta_min 3.32
_exptl_absorpt_coefficient_mu 0.111
_exptl_absorpt_correction_T_max 0.9890
_exptl_absorpt_correction_T_min 0.9568
_exptl_absorpt_correction_type none
_exptl_crystal_colour colorless
_exptl_crystal_density_diffrn 1.447
_exptl_crystal_density_method 'not measured'
_exptl_crystal_description platelet
_exptl_crystal_F_000 428
_exptl_crystal_size_max 0.40
_exptl_crystal_size_mid 0.15
_exptl_crystal_size_min 0.10
_refine_diff_density_max 0.153
_refine_diff_density_min -0.176
_refine_diff_density_rms 0.032
_refine_ls_extinction_method none
_refine_ls_goodness_of_fit_ref 0.929
_refine_ls_hydrogen_treatment constr
_refine_ls_matrix_type full
_refine_ls_number_parameters 137
_refine_ls_number_reflns 2156
_refine_ls_number_restraints 0
_refine_ls_restrained_S_all 0.929
_refine_ls_R_factor_all 0.0962
_refine_ls_R_factor_gt 0.0429
_refine_ls_shift/su_max 0.000
_refine_ls_shift/su_mean 0.000
_refine_ls_structure_factor_coef Fsqd
_refine_ls_weighting_details 'calc w=1/[\s^2^(Fo^2^)+(0.0478P)^2^+0.0000P] where P=(Fo^2^+2Fc^2^)/3'
_refine_ls_weighting_scheme calc
_refine_ls_wR_factor_gt 0.0864
_refine_ls_wR_factor_ref 0.0993
_reflns_number_gt 1241
_reflns_number_total 2156
_reflns_threshold_expression >2sigma(I)
_cod_data_source_file cg0606444si20070319_011020.cif
_cod_data_source_block MDO
_cod_original_cell_volume 941.9(3)
_cod_database_code 4504008

loop_
_symmetry_equiv_pos_as_xyz
'x, y, z'
'-x+1/2, y+1/2, -z'
'-x, -y, -z'
'x-1/2, -y-1/2, z'

loop_
_atom_site_label
_atom_site_type_symbol
_atom_site_fract_x
_atom_site_fract_y
_atom_site_fract_z
_atom_site_U_iso_or_equiv
_atom_site_adp_type
_atom_site_occupancy
_atom_site_symmetry_multiplicity
_atom_site_calc_flag
_atom_site_refinement_flags
O1 O 0.90974(10) -0.0208(3) 0.35377(6) 0.0519(3) Uani 1 1 d .
O2 O 0.73768(10) -0.0714(2) 0.38994(6) 0.0441(3) Uani 1 1 d .
O3 O 0.71048(12) 0.0558(3) 0.08090(7) 0.0697(4) Uani 1 1 d .
O4 O 0.53138(12) 0.3040(3) 0.06472(7) 0.0697(4) Uani 1 1 d .
C1 C 0.84671(14) 0.0424(3) 0.39473(8) 0.0384(4) Uani 1 1 d .
C2 C 0.87914(15) 0.2527(4) 0.45624(8) 0.0409(4) Uani 1 1 d .
H2 H 0.8260 0.2842 0.4862 0.049 Uiso 1 1 calc R
C3 C 0.98140(15) 0.3981(4) 0.47012(8) 0.0411(4) Uani 1 1 d .
H3 H 1.0329 0.3663 0.4391 0.049 Uiso 1 1 calc R
C4 C 0.69454(15) -0.2800(4) 0.32990(9) 0.0469(4) Uani 1 1 d .
H4A H 0.6319 -0.4039 0.3416 0.056 Uiso 1 1 calc R
H4B H 0.7588 -0.4126 0.3241 0.056 Uiso 1 1 calc R
C5 C 0.64802(15) -0.1183(4) 0.25978(8) 0.0394(4) Uani 1 1 d .
C6 C 0.71252(15) -0.1193(4) 0.20513(9) 0.0459(4) Uani 1 1 d .
H6 H 0.7851 -0.2179 0.2113 0.055 Uiso 1 1 calc R
C7 C 0.66522(15) 0.0293(4) 0.14261(9) 0.0446(4) Uani 1 1 d .
C8 C 0.55887(15) 0.1777(4) 0.13274(9) 0.0461(4) Uani 1 1 d .
C9 C 0.49411(16) 0.1827(4) 0.18501(10) 0.0573(5) Uani 1 1 d .
H9 H 0.4219 0.2835 0.1782 0.069 Uiso 1 1 calc R
C10 C 0.54085(15) 0.0302(4) 0.24900(9) 0.0500(5) Uani 1 1 d .
H10 H 0.4985 0.0281 0.2858 0.060 Uiso 1 1 calc R
C11 C 0.63470(19) 0.2657(5) 0.03587(11) 0.0677(6) Uani 1 1 d .
H11A H 0.6750 0.4574 0.0352 0.081 Uiso 1 1 calc R
H11B H 0.6131 0.1900 -0.0135 0.081 Uiso 1 1 calc R

loop_
_atom_site_aniso_label
_atom_site_aniso_U_11
_atom_site_aniso_U_22
_atom_site_aniso_U_33
_atom_site_aniso_U_23
_atom_site_aniso_U_13
_atom_site_aniso_U_12
O1 0.0473(7) 0.0633(8) 0.0479(7) -0.0091(6) 0.0169(6) -0.0035(6)
O2 0.0411(7) 0.0546(7) 0.0362(6) 0.0012(6) 0.0071(5) -0.0050(6)
O3 0.0609(9) 0.1083(12) 0.0441(7) 0.0152(8) 0.0205(7) 0.0148(8)
O4 0.0611(9) 0.0988(11) 0.0474(8) 0.0254(8) 0.0079(7) 0.0145(8)
C1 0.0391(9) 0.0416(9) 0.0337(9) 0.0076(8) 0.0060(8) 0.0038(8)
C2 0.0435(10) 0.0452(9) 0.0338(9) 0.0028(8) 0.0080(8) 0.0053(8)
C3 0.0439(10) 0.0452(9) 0.0330(8) 0.0043(8) 0.0055(8) 0.0064(9)
C4 0.0516(11) 0.0443(9) 0.0419(10) 0.0000(8) 0.0037(9) -0.0088(8)
C5 0.0395(9) 0.0402(9) 0.0359(9) -0.0008(8) 0.0024(7) -0.0074(8)
C6 0.0373(9) 0.0546(10) 0.0447(10) 0.0001(9) 0.0060(8) 0.0051(8)
C7 0.0409(9) 0.0560(10) 0.0370(9) -0.0007(9) 0.0088(8) -0.0012(9)
C8 0.0431(10) 0.0550(11) 0.0369(9) 0.0074(8) 0.0014(8) 0.0006(8)
C9 0.0414(11) 0.0720(13) 0.0579(12) 0.0081(11) 0.0097(9) 0.0147(10)
C10 0.0428(10) 0.0665(12) 0.0425(10) 0.0022(9) 0.0132(8) 0.0012(9)
C11 0.0688(14) 0.0882(15) 0.0465(11) 0.0159(11) 0.0129(11) 0.0005(12)

loop_
_atom_type_symbol
_atom_type_description
_atom_type_scat_dispersion_real
_atom_type_scat_dispersion_imag
_atom_type_scat_source
C C 0.0033 0.0016 'International Tables Vol C Tables 4.2.6.8 and 6.1.1.4'
H H 0.0000 0.0000 'International Tables Vol C Tables 4.2.6.8 and 6.1.1.4'
O O 0.0106 0.0060 'International Tables Vol C Tables 4.2.6.8 and 6.1.1.4'

loop_
_geom_angle_atom_site_label_1
_geom_angle_atom_site_label_2
_geom_angle_atom_site_label_3
_geom_angle
_geom_angle_site_symmetry_1
_geom_angle_site_symmetry_3
C1 O2 C4 116.64(12) . .
C7 O3 C11 105.26(13) . .
C8 O4 C11 105.32(14) . .
O1 C1 O2 123.88(15) . .
O1 C1 C2 124.55(15) . .
O2 C1 C2 111.56(13) . .
C3 C2 C1 122.02(14) . .
C3 C2 H2 119.0 . .
C1 C2 H2 119.0 . .
C2 C3 C3 124.49(19) . 3_766
C2 C3 H3 117.8 . .
C3 C3 H3 117.8 3_766 .
O2 C4 C5 112.24(13) . .
O2 C4 H4A 109.2 . .
C5 C4 H4A 109.2 . .
O2 C4 H4B 109.2 . .
C5 C4 H4B 109.2 . .
H4A C4 H4B 107.9 . .
C10 C5 C6 119.83(15) . .
C10 C5 C4 119.93(14) . .
C6 C5 C4 120.24(15) . .
C7 C6 C5 117.45(15) . .
C7 C6 H6 121.3 . .
C5 C6 H6 121.3 . .
C6 C7 C8 122.16(15) . .
C6 C7 O3 128.26(15) . .
C8 C7 O3 109.58(15) . .
C9 C8 C7 121.70(16) . .
C9 C8 O4 128.20(17) . .
C7 C8 O4 110.08(14) . .
C8 C9 C10 116.84(16) . .
C8 C9 H9 121.6 . .
C10 C9 H9 121.6 . .
C5 C10 C9 122.03(15) . .
C5 C10 H10 119.0 . .
C9 C10 H10 119.0 . .
O4 C11 O3 107.89(14) . .
O4 C11 H11A 110.1 . .
O3 C11 H11A 110.1 . .
O4 C11 H11B 110.1 . .
O3 C11 H11B 110.1 . .
H11A C11 H11B 108.4 . .

loop_
_geom_bond_atom_site_label_1
_geom_bond_atom_site_label_2
_geom_bond_distance
_geom_bond_site_symmetry_2
O1 C1 1.2022(17) .
O2 C1 1.3405(19) .
O2 C4 1.4636(19) .
O3 C7 1.3790(19) .
O3 C11 1.426(2) .
O4 C8 1.373(2) .
O4 C11 1.423(2) .
C1 C2 1.472(2) .
C2 C3 1.320(2) .
C2 H2 0.9300 .
C3 C3 1.436(3) 3_766
C3 H3 0.9300 .
C4 C5 1.499(2) .
C4 H4A 0.9700 .
C4 H4B 0.9700 .
C5 C10 1.377(2) .
C5 C6 1.395(2) .
C6 C7 1.358(2) .
C6 H6 0.9300 .
C7 C8 1.370(2) .
C8 C9 1.359(2) .
C9 C10 1.387(2) .
C9 H9 0.9300 .
C10 H10 0.9300 .
C11 H11A 0.9700 .
C11 H11B 0.9700 .

loop_
_geom_torsion_atom_site_label_1
_geom_torsion_atom_site_label_2
_geom_torsion_atom_site_label_3
_geom_torsion_atom_site_label_4
_geom_torsion
_geom_torsion_site_symmetry_4
C4 O2 C1 O1 -1.2(2) .
C4 O2 C1 C2 178.93(12) .
O1 C1 C2 C3 2.0(2) .
O2 C1 C2 C3 -178.11(14) .
C1 C2 C3 C3 -178.97(18) 3_766
C1 O2 C4 C5 -80.47(17) .
O2 C4 C5 C10 -73.28(19) .
O2 C4 C5 C6 107.18(17) .
C10 C5 C6 C7 -0.1(2) .
C4 C5 C6 C7 179.48(15) .
C5 C6 C7 C8 0.5(2) .
C5 C6 C7 O3 -178.74(17) .
C11 O3 C7 C6 -172.56(19) .
C11 O3 C7 C8 8.1(2) .
C6 C7 C8 C9 -0.5(3) .
O3 C7 C8 C9 178.87(17) .
C6 C7 C8 O4 -179.16(16) .
O3 C7 C8 O4 0.2(2) .
C11 O4 C8 C9 172.98(19) .
C11 O4 C8 C7 -8.5(2) .
C7 C8 C9 C10 0.0(3) .
O4 C8 C9 C10 178.44(18) .
C6 C5 C10 C9 -0.4(3) .
C4 C5 C10 C9 -179.93(17) .
C8 C9 C10 C5 0.4(3) .
C8 O4 C11 O3 13.4(2) .
C7 O3 C11 O4 -13.3(2) .
